data_2207451
loop_
_publ_author_name
'Michel Fleck'
'Walter Martin'

_publ_section_title
;
 1,4-Diphenylbutane
;
_journal_coeditor_code BT6776
_journal_issue 12
_journal_name_full 'Acta Crystallographica Section E'
_journal_page_first o4099
_journal_page_last o4100
_journal_paper_doi 10.1107/S1600536805036706
_journal_volume 61
_journal_year 2005
_chemical_formula_iupac 'C16 H18'
_chemical_formula_moiety 'C16 H18'
_chemical_formula_sum 'C16 H18'
_chemical_formula_weight 210.30
_chemical_name_systematic 1,4-diphenylbutane
_space_group_IT_number 14
_symmetry_cell_setting monoclinic
_symmetry_space_group_name_Hall '-P 2ybc'
_symmetry_space_group_name_H-M 'P 1 21/c 1'
_atom_sites_solution_hydrogens geom
_atom_sites_solution_primary direct
_atom_sites_solution_secondary difmap
_cell_angle_alpha 90.00
_cell_angle_beta 91.25(3)
_cell_angle_gamma 90.00
_cell_formula_units_Z 2
_cell_length_a 5.7870(10)
_cell_length_b 8.776(2)
_cell_length_c 12.617(3)
_cell_measurement_reflns_used 12888
_cell_measurement_temperature 293(2)
_cell_measurement_theta_max 1288
_cell_measurement_theta_min 26.56
_cell_volume 640.6(2)
_computing_cell_refinement 'SCALEPACK (Otwinowski & Minor, 1997)'
_computing_data_collection 'COLLECT (Nonius, 2003)'
_computing_data_reduction 'SCALEPACK and DENZO (Otwinowski & Minor, 1997)'
_computing_molecular_graphics 'DIAMOND (Version 2.1; Bergerhoff <i>et al.</i>,  1997)'
_computing_publication_material SHELXL97
_computing_structure_refinement 'SHELXL97 (Sheldrick, 1997)'
_computing_structure_solution 'SHELXS97 (Sheldrick, 1997)'
_diffrn_ambient_temperature 293(2)
_diffrn_detector_area_resol_mean 9
_diffrn_measured_fraction_theta_full 0.996
_diffrn_measured_fraction_theta_max 0.996
_diffrn_measurement_device '95mm CCD camera on \k-goniostat'
_diffrn_measurement_device_type 'Nonius KappaCCD'
_diffrn_measurement_method '\f and \w'
_diffrn_radiation_monochromator graphite
_diffrn_radiation_source 'fine-focus sealed tube'
_diffrn_radiation_type MoK\a
_diffrn_radiation_wavelength 0.71073
_diffrn_reflns_av_R_equivalents 0.0119
_diffrn_reflns_av_sigmaI/netI 0.0170
_diffrn_reflns_limit_h_max 7
_diffrn_reflns_limit_h_min -7
_diffrn_reflns_limit_k_max 11
_diffrn_reflns_limit_k_min -11
_diffrn_reflns_limit_l_max 16
_diffrn_reflns_limit_l_min -16
_diffrn_reflns_number 2835
_diffrn_reflns_theta_full 27.47
_diffrn_reflns_theta_max 27.47
_diffrn_reflns_theta_min 3.52
_diffrn_standards_number 0
_exptl_absorpt_coefficient_mu 0.061
_exptl_absorpt_correction_T_max 0.9970
_exptl_absorpt_correction_T_min 0.9939
_exptl_absorpt_correction_type multi-scan
_exptl_absorpt_process_details '(DENZO; Otwinowski & Minor, 1997'
_exptl_crystal_colour colourless
_exptl_crystal_density_diffrn 1.090
_exptl_crystal_density_method 'not measured'
_exptl_crystal_description prism
_exptl_crystal_F_000 228
_exptl_crystal_size_max 0.10
_exptl_crystal_size_mid 0.06
_exptl_crystal_size_min 0.05
_refine_diff_density_max 0.110
_refine_diff_density_min -0.115
_refine_ls_extinction_coef 0.09(3)
_refine_ls_extinction_expression Fc^*^=kFc[1+0.001xFc^2^\l^3^/sin(2\q)]^-1/4^
_refine_ls_extinction_method SHELXL97
_refine_ls_goodness_of_fit_ref 1.072
_refine_ls_hydrogen_treatment refall
_refine_ls_matrix_type full
_refine_ls_number_parameters 110
_refine_ls_number_reflns 1464
_refine_ls_number_restraints 0
_refine_ls_restrained_S_all 1.072
_refine_ls_R_factor_all 0.0602
_refine_ls_R_factor_gt 0.0476
_refine_ls_shift/su_max 0.002
_refine_ls_shift/su_mean 0.001
_refine_ls_structure_factor_coef Fsqd
_refine_ls_weighting_details 'calc w=1/[\s^2^(Fo^2^)+(0.0749P)^2^+0.0552P] where P=(Fo^2^+2Fc^2^)/3'
_refine_ls_weighting_scheme calc
_refine_ls_wR_factor_gt 0.1334
_refine_ls_wR_factor_ref 0.1432
_reflns_number_gt 1139
_reflns_number_total 1464
_reflns_threshold_expression I>2\s(I)
_cod_data_source_file bt6776.cif
_cod_data_source_block I
_cod_original_sg_symbol_H-M 'P 21/c'
_cod_database_code 2207451
_cod_database_fobs_code 2207451

loop_
_symmetry_equiv_pos_as_xyz
'x, y, z'
'-x, y+1/2, -z+1/2'
'-x, -y, -z'
'x, -y-1/2, z-1/2'

loop_
_atom_site_label
_atom_site_fract_x
_atom_site_fract_y
_atom_site_fract_z
_atom_site_U_iso_or_equiv
_atom_site_adp_type
_atom_site_calc_flag
_atom_site_occupancy
_atom_site_type_symbol
C6 0.8581(2) 0.15225(13) 0.71853(9) 0.0549(4) Uani d 1 C
C1 0.8987(3) 0.07511(16) 0.81254(11) 0.0684(4) Uani d 1 C
H1 1.031(2) 0.0078(19) 0.8194(12) 0.090(5) Uiso d 1 H
C2 0.7520(3) 0.09114(18) 0.89703(11) 0.0756(5) Uani d 1 C
H2 0.779(3) 0.034(2) 0.9597(15) 0.106(5) Uiso d 1 H
C3 0.5644(2) 0.18631(19) 0.88904(11) 0.0740(5) Uani d 1 C
H3 0.462(3) 0.1975(19) 0.9495(15) 0.092(5) Uiso d 1 H
C4 0.5228(3) 0.26404(19) 0.79690(11) 0.0750(5) Uani d 1 C
H4 0.392(3) 0.3338(19) 0.7899(14) 0.099(5) Uiso d 1 H
C5 0.6680(2) 0.24721(16) 0.71236(10) 0.0646(4) Uani d 1 C
H5 0.638(3) 0.3045(19) 0.6465(14) 0.093(5) Uiso d 1 H
C7 1.0116(3) 0.13128(18) 0.62438(11) 0.0680(4) Uani d 1 C
H71 1.026(3) 0.2277(19) 0.5840(13) 0.090(5) Uiso d 1 H
H72 1.167(3) 0.1023(19) 0.6482(13) 0.089(5) Uiso d 1 H
C8 0.9273(2) 0.00660(14) 0.54925(9) 0.0583(4) Uani d 1 C
H81 1.073(2) 0.0921(19) 0.4129(12) 0.079(4) Uiso d 1 H
H82 0.766(2) 0.0285(16) 0.5264(11) 0.074(4) Uiso d 1 H

loop_
_atom_site_aniso_label
_atom_site_aniso_U_11
_atom_site_aniso_U_22
_atom_site_aniso_U_33
_atom_site_aniso_U_12
_atom_site_aniso_U_13
_atom_site_aniso_U_23
C6 0.0580(7) 0.0564(7) 0.0506(6) -0.0090(5) 0.0088(5) -0.0109(5)
C1 0.0741(8) 0.0664(8) 0.0647(8) 0.0096(7) 0.0042(6) -0.0030(6)
C2 0.0962(11) 0.0808(10) 0.0499(7) -0.0001(8) 0.0067(7) 0.0056(6)
C3 0.0746(9) 0.0950(10) 0.0531(7) -0.0032(8) 0.0170(6) -0.0123(6)
C4 0.0647(8) 0.0952(11) 0.0653(8) 0.0149(7) 0.0071(6) -0.0113(7)
C5 0.0688(8) 0.0740(8) 0.0512(7) 0.0029(6) 0.0042(5) -0.0005(6)
C7 0.0673(8) 0.0740(9) 0.0635(8) -0.0144(7) 0.0217(6) -0.0172(6)
C8 0.0629(8) 0.0590(8) 0.0539(7) -0.0077(6) 0.0188(5) -0.0073(5)

loop_
_atom_type_symbol
_atom_type_description
_atom_type_scat_dispersion_real
_atom_type_scat_dispersion_imag
_atom_type_scat_source
C C 0.0033 0.0016 'International Tables Vol C Tables 4.2.6.8 and 6.1.1.4'
H H 0.0000 0.0000 'International Tables Vol C Tables 4.2.6.8 and 6.1.1.4'

loop_
_geom_angle_atom_site_label_1
_geom_angle_atom_site_label_2
_geom_angle_atom_site_label_3
_geom_angle_site_symmetry_1
_geom_angle
C5 C6 C1 . 117.67(12)
C5 C6 C7 . 120.72(12)
C1 C6 C7 . 121.60(13)
C6 C1 C2 . 121.06(13)
C6 C1 H1 . 119.7(9)
C2 C1 H1 . 119.2(9)
C3 C2 C1 . 120.19(13)
C3 C2 H2 . 120.0(11)
C1 C2 H2 . 119.8(11)
C4 C3 C2 . 119.45(13)
C4 C3 H3 . 120.9(10)
C2 C3 H3 . 119.6(10)
C3 C4 C5 . 120.39(14)
C3 C4 H4 . 120.8(11)
C5 C4 H4 . 118.8(11)
C4 C5 C6 . 121.24(13)
C4 C5 H5 . 119.8(10)
C6 C5 H5 . 118.9(10)
C6 C7 C8 . 113.07(10)
C6 C7 H71 . 111.0(10)
C8 C7 H71 . 108.8(10)
C6 C7 H72 . 110.1(10)
C8 C7 H72 . 106.6(10)
H71 C7 H72 . 107.0(14)
C8 C8 C7 3_756 112.86(12)
C8 C8 H82 3_756 108.2(8)
C7 C8 H82 . 109.2(8)

loop_
_geom_bond_atom_site_label_1
_geom_bond_atom_site_label_2
_geom_bond_site_symmetry_2
_geom_bond_distance
C6 C5 . 1.3810(19)
C6 C1 . 1.3814(19)
C6 C7 . 1.5099(16)
C1 C2 . 1.384(2)
C1 H1 . 0.968(16)
C2 C3 . 1.372(2)
C2 H2 . 0.946(19)
C3 C4 . 1.365(2)
C3 H3 . 0.981(18)
C4 C5 . 1.3799(19)
C4 H4 . 0.978(17)
C5 H5 . 0.983(18)
C7 C8 . 1.5211(17)
C7 H71 . 0.992(17)
C7 H72 . 0.977(16)
C8 C8 3_756 1.520(2)
C8 H82 . 0.991(14)
